data_1503213
loop_
_publ_author_name
'Linder, Thomas'
'Badiola, Eider'
'Baumgartner, Thomas'
'Sutherland, Todd C.'

_publ_section_title
;
 Synthesis of \p-extended thiadiazole (oxides) and their electronic
 properties.
;
_journal_issue 20
_journal_name_full 'Organic letters'
_journal_page_first 4520
_journal_page_last 4523
_journal_paper_doi 10.1021/ol1018213
_journal_volume 12
_journal_year 2010
_chemical_compound_source 'synthesis as described'
_chemical_formula_moiety 'C14 H8 N2 O2 S1 '
_chemical_formula_sum 'C14 H8 N2 O2 S'
_chemical_formula_weight 268.294
_chemical_name_common phenSO2
_chemical_name_systematic
;
 ?
;
_space_group_IT_number 14
_symmetry_cell_setting monoclinic
_symmetry_space_group_name_Hall '-P 2ybc'
_symmetry_space_group_name_H-M 'P 1 21/c 1'
_atom_sites_solution_hydrogens geom
_atom_sites_solution_primary direct
_atom_sites_solution_secondary difmap
_audit_creation_date 2010-03-07T11:56:03-00:00
_audit_creation_method 'WinGX routine CIF_UPDATE'
_cell_angle_alpha 90
_cell_angle_beta 112.64(5)
_cell_angle_gamma 90
_cell_formula_units_Z 4
_cell_length_a 6.9578(4)
_cell_length_b 17.0550(8)
_cell_length_c 10.1330(8)
_cell_measurement_reflns_used 2049
_cell_measurement_temperature 173(2)
_cell_measurement_theta_max 27.878
_cell_measurement_theta_min 0.998
_cell_volume 1109.8(4)
_computing_cell_refinement 'HKL Scalepack (Otwinowski & Minor 1997)'
_computing_data_collection 'Collect (Bruker AXS BV, 1997-2004)'
_computing_data_reduction 'HKL Denzo and Scalepack (Otwinowski & Minor 1997)'
_computing_structure_refinement 'SHELXL-97 (Sheldrick, 2008)'
_diffrn_ambient_temperature 173(2)
_diffrn_detector_area_resol_mean 9
_diffrn_measured_fraction_theta_full 0.974
_diffrn_measured_fraction_theta_max 0.974
_diffrn_measurement_device '95mm CCD camera on \k-goniostat'
_diffrn_measurement_device_type KappaCCD
_diffrn_measurement_method CCD
_diffrn_orient_matrix_type 'by Bruker AXS Collect from scalepack cell'
_diffrn_orient_matrix_UB_11 -0.0581338
_diffrn_orient_matrix_UB_12 -0.0489771
_diffrn_orient_matrix_UB_13 0.0271691
_diffrn_orient_matrix_UB_21 -0.0274289
_diffrn_orient_matrix_UB_22 -0.0204674
_diffrn_orient_matrix_UB_23 -0.0994656
_diffrn_orient_matrix_UB_31 0.1368654
_diffrn_orient_matrix_UB_32 -0.0249049
_diffrn_orient_matrix_UB_33 0.0283133
_diffrn_radiation_monochromator graphite
_diffrn_radiation_type MoK\a
_diffrn_radiation_wavelength 0.7107
_diffrn_reflns_av_R_equivalents 0.0228
_diffrn_reflns_av_unetI/netI 0.0313
_diffrn_reflns_limit_h_max 9
_diffrn_reflns_limit_h_min -9
_diffrn_reflns_limit_k_max 22
_diffrn_reflns_limit_k_min -19
_diffrn_reflns_limit_l_max 13
_diffrn_reflns_limit_l_min -13
_diffrn_reflns_number 4250
_diffrn_reflns_theta_full 27.86
_diffrn_reflns_theta_max 27.86
_diffrn_reflns_theta_min 2.48
_exptl_absorpt_coefficient_mu 0.289
_exptl_absorpt_correction_T_max 0.9914
_exptl_absorpt_correction_T_min 0.9525
_exptl_absorpt_correction_type multi-scan
_exptl_absorpt_process_details 'HKL Scalepack'
_exptl_crystal_colour orange
_exptl_crystal_density_diffrn 1.606
_exptl_crystal_density_method 'not measured'
_exptl_crystal_description needle
_exptl_crystal_F_000 552
_exptl_crystal_size_max 0.17
_exptl_crystal_size_mid 0.03
_exptl_crystal_size_min 0.03
_refine_diff_density_max 0.572
_refine_diff_density_min -0.614
_refine_diff_density_rms 0.158
_refine_ls_extinction_method none
_refine_ls_goodness_of_fit_ref 1.166
_refine_ls_hydrogen_treatment constr
_refine_ls_matrix_type full
_refine_ls_number_parameters 172
_refine_ls_number_reflns 2568
_refine_ls_number_restraints 0
_refine_ls_restrained_S_all 1.166
_refine_ls_R_factor_all 0.0547
_refine_ls_R_factor_gt 0.0478
_refine_ls_shift/su_max 0
_refine_ls_shift/su_mean 0
_refine_ls_structure_factor_coef Fsqd
_refine_ls_weighting_details 'calc w=1/[\s^2^(Fo^2^)+(0.0858P)^2^+0.9091P] where P=(Fo^2^+2Fc^2^)/3'
_refine_ls_weighting_scheme calc
_refine_ls_wR_factor_gt 0.1449
_refine_ls_wR_factor_ref 0.1596
_reflns_number_gt 2310
_reflns_number_total 2568
_reflns_threshold_expression >2\s(I)
_cod_data_source_file ol1018213_si_002.cif
_cod_data_source_block PhenSO2
_cod_original_sg_symbol_H-M P21/c
_cod_original_formula_sum 'C14 H8 N2 O2 S1'
_cod_database_code 1503213

loop_
_symmetry_equiv_pos_as_xyz
'x, y, z'
'-x, y+1/2, -z+1/2'
'-x, -y, -z'
'x, -y-1/2, z-1/2'

loop_
_atom_site_label
_atom_site_type_symbol
_atom_site_fract_x
_atom_site_fract_y
_atom_site_fract_z
_atom_site_U_iso_or_equiv
_atom_site_adp_type
_atom_site_occupancy
_atom_site_symmetry_multiplicity
_atom_site_calc_flag
_atom_site_refinement_flags
C1 C 0.3230(3) 0.48774(12) 0.6925(2) 0.0179(4) Uani 1 1 d .
C2 C 0.3436(3) 0.41464(12) 0.6149(2) 0.0179(4) Uani 1 1 d .
C3 C 0.2878(3) 0.41662(12) 0.4616(2) 0.0180(4) Uani 1 1 d .
C4 C 0.3053(3) 0.34871(13) 0.3899(2) 0.0218(4) Uani 1 1 d .
H4 H 0.3517 0.3013 0.4415 0.026 Uiso 1 1 calc R
C5 C 0.2550(4) 0.35054(14) 0.2437(2) 0.0251(5) Uani 1 1 d .
H5 H 0.2704 0.3049 0.1948 0.03 Uiso 1 1 calc R
C6 C 0.1816(4) 0.42023(15) 0.1692(3) 0.0275(5) Uani 1 1 d .
H6 H 0.1443 0.4216 0.0686 0.033 Uiso 1 1 calc R
C7 C 0.1622(3) 0.48757(14) 0.2400(2) 0.0240(5) Uani 1 1 d .
H7 H 0.1109 0.5342 0.1868 0.029 Uiso 1 1 calc R
C8 C 0.2167(3) 0.48819(12) 0.3878(2) 0.0181(4) Uani 1 1 d .
C9 C 0.2016(3) 0.56062(12) 0.4652(2) 0.0181(4) Uani 1 1 d .
C10 C 0.1425(3) 0.63257(13) 0.3942(2) 0.0222(4) Uani 1 1 d .
H10 H 0.1073 0.6349 0.2939 0.027 Uiso 1 1 calc R
C11 C 0.1346(4) 0.70040(13) 0.4673(3) 0.0254(5) Uani 1 1 d .
H11 H 0.0951 0.7485 0.4167 0.03 Uiso 1 1 calc R
C12 C 0.1836(4) 0.69888(13) 0.6138(3) 0.0239(5) Uani 1 1 d .
H12 H 0.1773 0.7456 0.663 0.029 Uiso 1 1 calc R
C13 C 0.2417(3) 0.62896(13) 0.6877(2) 0.0207(4) Uani 1 1 d .
H13 H 0.2743 0.6273 0.7877 0.025 Uiso 1 1 calc R
C14 C 0.2521(3) 0.56050(12) 0.6141(2) 0.0168(4) Uani 1 1 d .
N1 N 0.3755(3) 0.47885(10) 0.8281(2) 0.0215(4) Uani 1 1 d .
N2 N 0.4135(3) 0.35429(11) 0.6969(2) 0.0220(4) Uani 1 1 d .
O1 O 0.3185(3) 0.34452(11) 0.9156(2) 0.0374(5) Uani 1 1 d .
O2 O 0.6728(3) 0.38134(11) 0.9472(2) 0.0380(5) Uani 1 1 d .
S1 S 0.45616(9) 0.38519(3) 0.86439(6) 0.0242(2) Uani 1 1 d .

loop_
_atom_site_aniso_label
_atom_site_aniso_U_11
_atom_site_aniso_U_22
_atom_site_aniso_U_33
_atom_site_aniso_U_23
_atom_site_aniso_U_13
_atom_site_aniso_U_12
C1 0.0149(9) 0.0192(9) 0.0212(10) -0.0011(7) 0.0087(8) -0.0007(7)
C2 0.0151(9) 0.0176(9) 0.0221(10) -0.0007(7) 0.0085(8) -0.0018(7)
C3 0.0165(10) 0.0196(9) 0.0198(10) -0.0028(7) 0.0091(8) -0.0026(7)
C4 0.0180(10) 0.0226(10) 0.0257(11) -0.0047(8) 0.0095(8) -0.0022(8)
C5 0.0209(11) 0.0309(11) 0.0251(11) -0.0099(9) 0.0107(9) -0.0044(8)
C6 0.0237(11) 0.0393(13) 0.0190(10) -0.0061(9) 0.0079(9) -0.0019(9)
C7 0.0213(11) 0.0315(11) 0.0186(10) 0.0008(8) 0.0069(9) -0.0002(8)
C8 0.0138(9) 0.0225(10) 0.0174(9) -0.0010(7) 0.0056(8) -0.0025(7)
C9 0.0144(9) 0.0194(9) 0.0207(10) 0.0009(7) 0.0070(8) -0.0001(7)
C10 0.0205(10) 0.0242(10) 0.0212(10) 0.0047(8) 0.0072(8) 0.0014(8)
C11 0.0243(11) 0.0184(9) 0.0324(12) 0.0064(8) 0.0096(9) 0.0027(8)
C12 0.0227(11) 0.0181(9) 0.0320(12) -0.0014(8) 0.0119(9) 0.0016(8)
C13 0.0200(10) 0.0206(9) 0.0229(10) -0.0018(8) 0.0098(8) -0.0004(8)
C14 0.0148(9) 0.0169(9) 0.0187(10) 0.0009(7) 0.0065(8) 0.0007(7)
N1 0.0268(10) 0.0182(8) 0.0194(8) 0.0015(6) 0.0090(7) 0.0033(7)
N2 0.0258(10) 0.0194(8) 0.0221(9) 0.0004(7) 0.0108(8) 0.0016(7)
O1 0.0573(13) 0.0277(9) 0.0398(10) 0.0072(8) 0.0327(10) 0.0033(8)
O2 0.0418(12) 0.0366(10) 0.0312(10) 0.0031(7) 0.0092(9) 0.0106(8)
S1 0.0328(4) 0.0210(3) 0.0210(3) 0.00461(19) 0.0127(3) 0.0073(2)

loop_
_atom_type_symbol
_atom_type_description
_atom_type_scat_dispersion_real
_atom_type_scat_dispersion_imag
_atom_type_scat_source
C C 0.0033 0.0016 'International Tables Vol C Tables 4.2.6.8 and 6.1.1.4'
H H 0 0 'International Tables Vol C Tables 4.2.6.8 and 6.1.1.4'
N N 0.0061 0.0033 'International Tables Vol C Tables 4.2.6.8 and 6.1.1.4'
O O 0.0106 0.006 'International Tables Vol C Tables 4.2.6.8 and 6.1.1.4'
S S 0.1246 0.1234 'International Tables Vol C Tables 4.2.6.8 and 6.1.1.4'

loop_
_geom_angle_atom_site_label_1
_geom_angle_atom_site_label_2
_geom_angle_atom_site_label_3
_geom_angle
N1 C1 C14 125.54(19)
N1 C1 C2 114.44(18)
C14 C1 C2 120.02(18)
N2 C2 C3 125.84(19)
N2 C2 C1 114.22(18)
C3 C2 C1 119.94(18)
C4 C3 C8 121.52(19)
C4 C3 C2 119.79(19)
C8 C3 C2 118.69(18)
C5 C4 C3 120.0(2)
C5 C4 H4 120
C3 C4 H4 120
C4 C5 C6 119.1(2)
C4 C5 H5 120.4
C6 C5 H5 120.4
C7 C6 C5 120.9(2)
C7 C6 H6 119.6
C5 C6 H6 119.6
C6 C7 C8 121.4(2)
C6 C7 H7 119.3
C8 C7 H7 119.3
C7 C8 C3 117.02(19)
C7 C8 C9 121.76(19)
C3 C8 C9 121.22(18)
C10 C9 C14 116.96(18)
C10 C9 C8 121.48(19)
C14 C9 C8 121.53(18)
C11 C10 C9 121.3(2)
C11 C10 H10 119.3
C9 C10 H10 119.3
C10 C11 C12 120.8(2)
C10 C11 H11 119.6
C12 C11 H11 119.6
C13 C12 C11 119.7(2)
C13 C12 H12 120.2
C11 C12 H12 120.2
C12 C13 C14 119.6(2)
C12 C13 H13 120.2
C14 C13 H13 120.2
C13 C14 C9 121.66(19)
C13 C14 C1 119.73(19)
C9 C14 C1 118.58(18)
C1 N1 S1 106.14(14)
C2 N2 S1 105.88(15)
O2 S1 O1 118.07(12)
O2 S1 N1 111.23(11)
O1 S1 N1 108.94(11)
O2 S1 N2 108.40(11)
O1 S1 N2 109.25(11)
N1 S1 N2 99.29(9)

loop_
_geom_bond_atom_site_label_1
_geom_bond_atom_site_label_2
_geom_bond_distance
C1 N1 1.287(3)
C1 C14 1.454(3)
C1 C2 1.510(3)
C2 N2 1.294(3)
C2 C3 1.450(3)
C3 C4 1.397(3)
C3 C8 1.417(3)
C4 C5 1.385(3)
C4 H4 0.95
C5 C6 1.395(4)
C5 H5 0.95
C6 C7 1.388(3)
C6 H6 0.95
C7 C8 1.397(3)
C7 H7 0.95
C8 C9 1.488(3)
C9 C10 1.402(3)
C9 C14 1.411(3)
C10 C11 1.386(3)
C10 H10 0.95
C11 C12 1.389(3)
C11 H11 0.95
C12 C13 1.383(3)
C12 H12 0.95
C13 C14 1.402(3)
C13 H13 0.95
N1 S1 1.6862(19)
N2 S1 1.6910(19)
O1 S1 1.4324(19)
O2 S1 1.416(2)

loop_
_geom_torsion_atom_site_label_1
_geom_torsion_atom_site_label_2
_geom_torsion_atom_site_label_3
_geom_torsion_atom_site_label_4
_geom_torsion
N1 C1 C2 N2 -0.8(3)
C14 C1 C2 N2 178.15(19)
N1 C1 C2 C3 179.53(18)
C14 C1 C2 C3 -1.5(3)
N2 C2 C3 C4 1.0(3)
C1 C2 C3 C4 -179.44(18)
N2 C2 C3 C8 -178.9(2)
C1 C2 C3 C8 0.7(3)
C8 C3 C4 C5 0.8(3)
C2 C3 C4 C5 -179.10(19)
C3 C4 C5 C6 -1.8(3)
C4 C5 C6 C7 1.2(4)
C5 C6 C7 C8 0.4(4)
C6 C7 C8 C3 -1.4(3)
C6 C7 C8 C9 178.4(2)
C4 C3 C8 C7 0.8(3)
C2 C3 C8 C7 -179.30(18)
C4 C3 C8 C9 -179.02(18)
C2 C3 C8 C9 0.9(3)
C7 C8 C9 C10 -3.5(3)
C3 C8 C9 C10 176.38(19)
C7 C8 C9 C14 178.48(19)
C3 C8 C9 C14 -1.7(3)
C14 C9 C10 C11 0.1(3)
C8 C9 C10 C11 -178.1(2)
C9 C10 C11 C12 -0.5(4)
C10 C11 C12 C13 0.2(3)
C11 C12 C13 C14 0.5(3)
C12 C13 C14 C9 -1.0(3)
C12 C13 C14 C1 177.0(2)
C10 C9 C14 C13 0.7(3)
C8 C9 C14 C13 178.81(19)
C10 C9 C14 C1 -177.31(19)
C8 C9 C14 C1 0.8(3)
N1 C1 C14 C13 1.6(3)
C2 C1 C14 C13 -177.31(18)
N1 C1 C14 C9 179.6(2)
C2 C1 C14 C9 0.7(3)
C14 C1 N1 S1 -177.16(17)
C2 C1 N1 S1 1.8(2)
C3 C2 N2 S1 179.03(17)
C1 C2 N2 S1 -0.6(2)
C1 N1 S1 O2 112.11(17)
C1 N1 S1 O1 -116.05(17)
C1 N1 S1 N2 -1.88(17)
C2 N2 S1 O2 -114.76(16)
C2 N2 S1 O1 115.34(16)
C2 N2 S1 N1 1.42(17)

loop_
_cod_related_entry_id
_cod_related_entry_code
_cod_related_entry_database
1 10025448 ChemSpider
